data_4518487
loop_
_publ_author_name
'Zhu, Weijie'
'Li, Errui'
'Huang, Feihe'

_publ_section_title
;
 Highly Selective Separation of Isopropylbenzene and \a-Methylstyrene by
 Nonporous Adaptive Crystals of Perbromoethylated Pillararene via Vapor-
 and Liquid-Phase Adsorptions.
;
_journal_issue 6
_journal_name_full 'ACS applied materials &amp; interfaces'
_journal_page_first 7370
_journal_page_last 7376
_journal_paper_doi 10.1021/acsami.0c23059
_journal_volume 13
_journal_year 2021
_chemical_formula_moiety 'C66 H72 Br12 O12, C9 H10'
_chemical_formula_sum 'C75 H82 Br12 O12'
_chemical_formula_weight 2134.20
_space_group_crystal_system triclinic
_space_group_IT_number 2
_space_group_name_Hall '-P 1'
_space_group_name_H-M_alt 'P -1'
_atom_sites_solution_hydrogens geom
_atom_sites_solution_primary dual
_audit_creation_date 2019-11-02
_audit_creation_method
;
Olex2 1.2
(compiled 2018.05.29 svn.r3508 for OlexSys, GUI svn.r5506)
;
_cell_angle_alpha 78.5090(10)
_cell_angle_beta 76.4470(10)
_cell_angle_gamma 74.6900(10)
_cell_formula_units_Z 2
_cell_length_a 13.7487(3)
_cell_length_b 14.2271(3)
_cell_length_c 21.6029(6)
_cell_measurement_reflns_used 9699
_cell_measurement_temperature 170(2)
_cell_measurement_theta_max 54.974
_cell_measurement_theta_min 2.955
_cell_volume 3919.43(16)
_computing_cell_refinement 'SAINT v8.37A (Bruker, 2015)'
_computing_data_reduction 'SAINT v8.37A (Bruker, 2015)'
_computing_molecular_graphics 'Olex2 (Dolomanov et al., 2009)'
_computing_publication_material 'Olex2 (Dolomanov et al., 2009)'
_computing_structure_refinement 'ShelXL (Sheldrick, 2015)'
_computing_structure_solution 'ShelXT (Sheldrick, 2015)'
_diffrn_ambient_temperature 170.15
_diffrn_measured_fraction_theta_full 0.989
_diffrn_measured_fraction_theta_max 0.987
_diffrn_measurement_device_type 'Bruker D8 Venture'
_diffrn_measurement_method '\f and \w scans'
_diffrn_radiation_type GaK\a
_diffrn_radiation_wavelength 1.34139
_diffrn_reflns_av_R_equivalents 0.0524
_diffrn_reflns_av_unetI/netI 0.0482
_diffrn_reflns_Laue_measured_fraction_full 0.989
_diffrn_reflns_Laue_measured_fraction_max 0.987
_diffrn_reflns_limit_h_max 16
_diffrn_reflns_limit_h_min -16
_diffrn_reflns_limit_k_max 17
_diffrn_reflns_limit_k_min -17
_diffrn_reflns_limit_l_max 24
_diffrn_reflns_limit_l_min -26
_diffrn_reflns_number 49990
_diffrn_reflns_point_group_measured_fraction_full 0.989
_diffrn_reflns_point_group_measured_fraction_max 0.987
_diffrn_reflns_theta_full 53.594
_diffrn_reflns_theta_max 54.957
_diffrn_reflns_theta_min 2.832
_diffrn_standards_number 0
_exptl_absorpt_coefficient_mu 5.358
_exptl_absorpt_correction_T_max 0.7508
_exptl_absorpt_correction_T_min 0.4858
_exptl_absorpt_correction_type multi-scan
_exptl_absorpt_process_details
'SADABS-2016/2 (Bruker,2016/2) was used for absorption correction. wR2(int) was 0.1102 before and 0.0799 after correction. The Ratio of minimum to maximum transmission is 0.6470. The \l/2 correction factor is Not present.'
_exptl_crystal_colour colourless
_exptl_crystal_colour_primary colourless
_exptl_crystal_density_diffrn 1.808
_exptl_crystal_description block
_exptl_crystal_F_000 2096
_exptl_crystal_size_max 0.18
_exptl_crystal_size_mid 0.16
_exptl_crystal_size_min 0.16
_refine_diff_density_max 2.333
_refine_diff_density_min -2.013
_refine_diff_density_rms 0.148
_refine_ls_extinction_method none
_refine_ls_goodness_of_fit_ref 1.060
_refine_ls_hydrogen_treatment constr
_refine_ls_matrix_type full
_refine_ls_number_parameters 935
_refine_ls_number_reflns 14758
_refine_ls_number_restraints 124
_refine_ls_restrained_S_all 1.088
_refine_ls_R_factor_all 0.0876
_refine_ls_R_factor_gt 0.0824
_refine_ls_shift/su_max 0.004
_refine_ls_shift/su_mean 0.000
_refine_ls_structure_factor_coef Fsqd
_refine_ls_weighting_details 'w=1/[\s^2^(Fo^2^)+(0.0778P)^2^+40.0117P] where P=(Fo^2^+2Fc^2^)/3'
_refine_ls_weighting_scheme calc
_refine_ls_wR_factor_gt 0.2105
_refine_ls_wR_factor_ref 0.2139
_reflns_Friedel_coverage 0.000
_reflns_number_gt 13300
_reflns_number_total 14758
_reflns_threshold_expression 'I > 2\s(I)'
_cod_data_source_file am0c23059_si_003.cif
_cod_data_source_block 191101zwj_21_0m_pl
_cod_depositor_comments 'Adding full bibliography for 4518485--4518488.cif.'
_cod_database_code 4518487
_shelx_shelxl_version_number 2016/6
_shelx_space_group_comment
;
The symmetry employed for this shelxl refinement is uniquely defined
by the following loop, which should always be used as a source of
symmetry information in preference to the above space-group names.
They are only intended as comments.
;
_shelx_estimated_absorpt_t_max 0.481
_shelx_estimated_absorpt_t_min 0.446
_olex2_refinement_description
;
1. Fixed Uiso
 At 1.2 times of:
  All C(H) groups, All C(H,H) groups, All C(H,H,H,H) groups
 At 1.5 times of:
  All C(H,H,H) groups
2. Restrained distances
 C73-C67 = C75-C73
 1.53 with sigma of 0.02
 Br3A-C64
 1.85 with sigma of 0.02
 C58-C59
 1.53 with sigma of 0.02
3. Uiso/Uaniso restraints and constraints
C75 \\sim C67 \\sim C72 \\sim C71 \\sim C69 \\sim C68 \\sim C73 \\sim C74:
within 2A with sigma of 0.01 and sigma for terminal atoms of 0.02
C58 \\sim C59 \\sim Br11: within 2A with sigma of 0.01 and sigma for terminal
atoms of 0.02
C64 \\sim Br12 \\sim Br3A \\sim C63: within 2A with sigma of 0.01 and sigma for
terminal atoms of 0.02
C1 \\sim Br1 \\sim Br4A \\sim C2: within 2A with sigma of 0.01 and sigma for
terminal atoms of 0.02
C58 \\sim C0AA \\sim Br2A \\sim C59 \\sim Br11: within 2A with sigma of 0.01
and sigma for terminal atoms of 0.02
4. Others
 Fixed Sof: Br1(0.75) Br4(0.75) Br7(0.75) Br11(0.75) Br12(0.75) H1AA(0.75)
 H1AB(0.75) H1BC(0.25) H1BD(0.25) H20A(0.75) H20B(0.75) H20C(0.25) H20D(0.25)
 H37A(0.75) H37B(0.75) H37C(0.25) H37D(0.25) H58A(0.75) H58B(0.75) H58C(0.25)
 H58D(0.25) C59(0.75) H59A(0.75) H59B(0.75) H64A(0.75) H64B(0.75) H64C(0.25)
 H64D(0.25) Br0A(0.25) Br1A(0.25) Br3A(0.25) Br4A(0.25) Br2A(0.25) C0AA(0.25)
 H0AA(0.25) H0AB(0.25)
5.a Secondary CH2 refined with riding coordinates:
 C1(H1AA,H1AB), C1(H1BC,H1BD), C2(H2A,H2B), C7(H7A,H7B), C8(H8A,H8B), C11(H11A,
 H11B), C14(H14A,H14B), C15(H15A,H15B), C19(H19A,H19B), C20(H20A,H20B),
 C20(H20C,H20D), C22(H22A,H22B), C25(H25A,H25B), C26(H26A,H26B), C30(H30A,H30B),
  C31(H31A,H31B), C33(H33A,H33B), C36(H36A,H36B), C37(H37A,H37B), C37(H37C,
 H37D), C41(H41A,H41B), C42(H42A,H42B), C44(H44A,H44B), C47(H47A,H47B),
 C48(H48A,H48B), C52(H52A,H52B), C53(H53A,H53B), C55(H55A,H55B), C58(H58A,H58B),
  C58(H58C,H58D), C59(H59A,H59B), C63(H63A,H63B), C64(H64A,H64B), C64(H64C,
 H64D), C66(H66A,H66B), C0AA(H0AA,H0AB)
5.b Aromatic/amide H refined with riding coordinates:
 C4(H4), C9(H9), C16(H16), C21(H21), C27(H27), C32(H32), C38(H38), C43(H43),
 C49(H49), C54(H54), C60(H60), C65(H65), C72(H72), C71(H71), C70(H70), C69(H69),
  C68(H68)
5.c Fitted hexagon refined as free rotating group:
 C67(C72,C71,C70,C69,C68)
5.d X=CH2 refined with riding coordinates:
 C74(H74A,H74B)
5.e Idealised Me refined as rotating group:
 C75(H75A,H75B,H75C)
;
_olex2_submission_special_instructions 'No special instructions were received'

loop_
_space_group_symop_operation_xyz
'x, y, z'
'-x, -y, -z'

loop_
_atom_site_label
_atom_site_type_symbol
_atom_site_fract_x
_atom_site_fract_y
_atom_site_fract_z
_atom_site_U_iso_or_equiv
_atom_site_adp_type
_atom_site_occupancy
_atom_site_site_symmetry_order
_atom_site_calc_flag
_atom_site_refinement_flags_posn
_atom_site_refinement_flags_adp
_atom_site_refinement_flags_occupancy
_atom_site_disorder_assembly
_atom_site_disorder_group
Br1 Br 0.40924(12) 0.17704(10) 0.44703(7) 0.0613(4) Uani 0.75 1 d . U P A 1
Br2 Br -0.28574(6) 0.57892(7) 0.75816(4) 0.0452(2) Uani 1 1 d . . . . .
Br3 Br 0.08894(10) 0.79586(12) 0.70571(7) 0.0914(5) Uani 1 1 d . . . . .
Br4 Br 0.77503(9) 0.16434(8) 0.53609(6) 0.0454(3) Uani 0.75 1 d . . P B 1
Br5 Br 0.27104(7) 0.58003(8) 0.83162(6) 0.0601(3) Uani 1 1 d . . . . .
Br6 Br 0.69926(10) -0.14220(8) 0.74405(7) 0.0761(4) Uani 1 1 d . . . . .
Br7 Br 0.51803(12) 0.37180(15) 1.02172(10) 0.0435(4) Uani 0.75 1 d . . P C 1
Br8 Br 0.44346(8) -0.20589(8) 0.76287(5) 0.0540(3) Uani 1 1 d . . . . .
Br9 Br 0.03704(10) 0.41009(7) 0.91389(7) 0.0723(3) Uani 1 1 d . . . . .
Br10 Br -0.13139(7) -0.27446(10) 0.89264(7) 0.0730(4) Uani 1 1 d . . . . .
Br11 Br -0.23971(10) 0.44749(9) 0.94722(5) 0.0485(3) Uani 0.75 1 d . U P D 1
Br12 Br 0.04118(13) 0.15974(14) 0.44546(7) 0.0574(4) Uani 0.75 1 d . U P E 1
O1 O 0.2541(4) 0.3962(5) 0.4747(3) 0.0480(14) Uani 1 1 d . . . . .
O2 O -0.0706(4) 0.5105(4) 0.6705(3) 0.0370(11) Uani 1 1 d . . . . .
O3 O 0.2814(4) 0.6615(4) 0.6205(2) 0.0376(11) Uani 1 1 d . . . . .
O4 O 0.5670(4) 0.3130(4) 0.5832(2) 0.0370(11) Uani 1 1 d . . . . .
O5 O 0.5080(4) 0.4674(4) 0.7854(2) 0.0420(13) Uani 1 1 d . . . . .
O6 O 0.6878(4) 0.0740(4) 0.7680(2) 0.0381(11) Uani 1 1 d . . . . .
O7 O 0.4632(4) 0.1864(4) 0.9976(2) 0.0335(10) Uani 1 1 d . . . . .
O8 O 0.3530(4) -0.0800(3) 0.8879(2) 0.0328(10) Uani 1 1 d . . . . .
O9 O 0.1239(3) 0.1796(3) 0.9378(2) 0.0270(9) Uani 1 1 d . . . . .
O10 O 0.0193(4) -0.1416(3) 0.8840(2) 0.0356(11) Uani 1 1 d . . . . .
O11 O -0.1695(4) 0.2286(4) 0.8382(2) 0.0327(10) Uani 1 1 d . . . . .
O12 O 0.0331(4) 0.1770(3) 0.5899(2) 0.0337(10) Uani 1 1 d . . . . .
C1 C 0.3513(8) 0.2937(8) 0.3959(5) 0.060(2) Uani 1 1 d . U . . .
H1AA H 0.397827 0.339501 0.386010 0.072 Uiso 0.75 1 calc R . P A 1
H1AB H 0.345821 0.277094 0.354667 0.072 Uiso 0.75 1 calc R . P A 1
H1BC H 0.406118 0.300826 0.416089 0.072 Uiso 0.25 1 calc R . P A 2
H1BD H 0.365390 0.319283 0.349398 0.072 Uiso 0.25 1 calc R . P A 2
C2 C 0.2467(6) 0.3445(7) 0.4284(4) 0.0494(19) Uani 1 1 d . U . . .
H2A H 0.210680 0.390643 0.395775 0.059 Uiso 1 1 calc R . . . .
H2B H 0.205722 0.294968 0.448950 0.059 Uiso 1 1 calc R . . . .
C3 C 0.1684(5) 0.4278(5) 0.5204(3) 0.0304(14) Uani 1 1 d . . . . .
C4 C 0.0839(5) 0.3862(5) 0.5385(3) 0.0282(13) Uani 1 1 d . . . . .
H4 H 0.081352 0.336100 0.516075 0.034 Uiso 1 1 calc R . . . .
C5 C 0.0035(5) 0.4140(4) 0.5876(3) 0.0231(12) Uani 1 1 d . . . . .
C6 C 0.0090(5) 0.4894(5) 0.6191(3) 0.0268(13) Uani 1 1 d . . . . .
C7 C -0.0759(6) 0.5917(6) 0.7015(4) 0.0392(17) Uani 1 1 d . . . . .
H7A H -0.100043 0.654403 0.674144 0.047 Uiso 1 1 calc R . . . .
H7B H -0.006902 0.590565 0.708477 0.047 Uiso 1 1 calc R . . . .
C8 C -0.1490(6) 0.5844(6) 0.7647(4) 0.0440(18) Uani 1 1 d . . . . .
H8A H -0.154494 0.641934 0.785669 0.053 Uiso 1 1 calc R . . . .
H8B H -0.120150 0.524477 0.792858 0.053 Uiso 1 1 calc R . . . .
C9 C 0.0888(5) 0.5377(5) 0.5988(3) 0.0276(13) Uani 1 1 d . . . . .
H9 H 0.088066 0.591778 0.618653 0.033 Uiso 1 1 calc R . . . .
C10 C 0.1709(5) 0.5072(5) 0.5491(3) 0.0263(13) Uani 1 1 d . . . . .
C11 C 0.2588(5) 0.5594(5) 0.5280(3) 0.0308(14) Uani 1 1 d . . . . .
H11A H 0.230751 0.630475 0.530628 0.037 Uiso 1 1 calc R . . . .
H11B H 0.289499 0.552852 0.482365 0.037 Uiso 1 1 calc R . . . .
C12 C 0.3432(5) 0.5213(5) 0.5673(3) 0.0275(13) Uani 1 1 d . . . . .
C13 C 0.3548(5) 0.5761(5) 0.6114(3) 0.0261(13) Uani 1 1 d . . . . .
C14 C 0.3022(7) 0.7282(6) 0.6536(4) 0.0432(18) Uani 1 1 d . . . . .
H14A H 0.369193 0.744554 0.633011 0.052 Uiso 1 1 calc R . . . .
H14B H 0.304693 0.698750 0.698960 0.052 Uiso 1 1 calc R . . . .
C15 C 0.2163(8) 0.8200(7) 0.6506(5) 0.057(2) Uani 1 1 d . . . . .
H15A H 0.205918 0.841267 0.605682 0.069 Uiso 1 1 calc R . . . .
H15B H 0.235710 0.873706 0.664405 0.069 Uiso 1 1 calc R . . . .
C16 C 0.4381(5) 0.5429(5) 0.6427(3) 0.0284(13) Uani 1 1 d . . . . .
H16 H 0.445934 0.581243 0.671736 0.034 Uiso 1 1 calc R . . . .
C17 C 0.5098(5) 0.4557(5) 0.6326(3) 0.0255(12) Uani 1 1 d . . . . .
C18 C 0.4948(5) 0.4003(5) 0.5905(3) 0.0299(14) Uani 1 1 d . . . . .
C19 C 0.5558(7) 0.2545(6) 0.5397(4) 0.0403(17) Uani 1 1 d . . . . .
H19A H 0.568522 0.288358 0.494870 0.048 Uiso 1 1 calc R . . . .
H19B H 0.485286 0.243346 0.550031 0.048 Uiso 1 1 calc R . . . .
C20 C 0.6330(7) 0.1582(7) 0.5473(5) 0.057(2) Uani 1 1 d . . . . .
H20A H 0.628425 0.118109 0.515981 0.068 Uiso 0.75 1 calc R . P B 1
H20B H 0.612814 0.122677 0.590916 0.068 Uiso 0.75 1 calc R . P B 1
H20C H 0.617626 0.119953 0.590630 0.068 Uiso 0.25 1 calc R . P B 2
H20D H 0.703899 0.167746 0.539108 0.068 Uiso 0.25 1 calc R . P B 2
C21 C 0.4132(5) 0.4336(5) 0.5579(3) 0.0291(14) Uani 1 1 d . . . . .
H21 H 0.405614 0.395330 0.528698 0.035 Uiso 1 1 calc R . . . .
C22 C 0.6038(5) 0.4217(5) 0.6644(3) 0.0282(13) Uani 1 1 d . . . . .
H22A H 0.664334 0.396768 0.631894 0.034 Uiso 1 1 calc R . . . .
H22B H 0.616257 0.479507 0.677739 0.034 Uiso 1 1 calc R . . . .
C23 C 0.5958(5) 0.3427(5) 0.7222(3) 0.0264(13) Uani 1 1 d . . . . .
C24 C 0.5487(5) 0.3672(5) 0.7835(3) 0.0296(14) Uani 1 1 d . . . . .
C25 C 0.4802(7) 0.5018(6) 0.8457(4) 0.0442(18) Uani 1 1 d . . . . .
H25A H 0.483263 0.571965 0.838853 0.053 Uiso 1 1 calc R . . . .
H25B H 0.530824 0.464325 0.872751 0.053 Uiso 1 1 calc R . . . .
C26 C 0.3789(7) 0.4925(7) 0.8797(5) 0.052(2) Uani 1 1 d . . . . .
H26A H 0.366653 0.510842 0.923200 0.063 Uiso 1 1 calc R . . . .
H26B H 0.373903 0.423123 0.884694 0.063 Uiso 1 1 calc R . . . .
C27 C 0.5490(5) 0.2947(5) 0.8371(3) 0.0302(14) Uani 1 1 d . . . . .
H27 H 0.517148 0.312431 0.878508 0.036 Uiso 1 1 calc R . . . .
C28 C 0.5952(5) 0.1965(5) 0.8311(3) 0.0250(12) Uani 1 1 d . . . . .
C29 C 0.6416(5) 0.1724(5) 0.7702(3) 0.0275(13) Uani 1 1 d . . . . .
C30 C 0.7485(5) 0.0453(5) 0.7092(4) 0.0358(15) Uani 1 1 d . . . . .
H30A H 0.800814 0.084999 0.692416 0.043 Uiso 1 1 calc R . . . .
H30B H 0.704527 0.056469 0.676882 0.043 Uiso 1 1 calc R . . . .
C31 C 0.7992(6) -0.0601(6) 0.7206(4) 0.047(2) Uani 1 1 d . . . . .
H31A H 0.838157 -0.071586 0.755631 0.056 Uiso 1 1 calc R . . . .
H31B H 0.848534 -0.078714 0.681197 0.056 Uiso 1 1 calc R . . . .
C32 C 0.6427(5) 0.2449(5) 0.7172(3) 0.0270(13) Uani 1 1 d . . . . .
H32 H 0.676597 0.227180 0.676139 0.032 Uiso 1 1 calc R . . . .
C33 C 0.5980(5) 0.1175(5) 0.8903(3) 0.0281(13) Uani 1 1 d . . . . .
H33A H 0.651759 0.058525 0.878937 0.034 Uiso 1 1 calc R . . . .
H33B H 0.617280 0.142312 0.924345 0.034 Uiso 1 1 calc R . . . .
C34 C 0.4963(5) 0.0877(5) 0.9168(3) 0.0256(13) Uani 1 1 d . . . . .
C35 C 0.4300(5) 0.1234(5) 0.9710(3) 0.0252(12) Uani 1 1 d . . . . .
C36 C 0.3974(6) 0.2254(6) 1.0528(4) 0.0370(16) Uani 1 1 d . . . . .
H36A H 0.372517 0.171940 1.084294 0.044 Uiso 1 1 calc R . . . .
H36B H 0.337067 0.274842 1.040007 0.044 Uiso 1 1 calc R . . . .
C37 C 0.4577(6) 0.2723(5) 1.0821(3) 0.0358(15) Uani 1 1 d . . . . .
H37A H 0.513259 0.220555 1.098770 0.043 Uiso 0.75 1 calc R . P C 1
H37B H 0.412042 0.302901 1.119036 0.043 Uiso 0.75 1 calc R . P C 1
H37C H 0.527717 0.230443 1.082695 0.043 Uiso 0.25 1 calc R . P C 2
H37D H 0.423268 0.281988 1.126802 0.043 Uiso 0.25 1 calc R . P C 2
C38 C 0.3387(5) 0.0938(5) 0.9961(3) 0.0253(12) Uani 1 1 d . . . . .
H38 H 0.294510 0.120205 1.032556 0.030 Uiso 1 1 calc R . . . .
C39 C 0.3099(5) 0.0260(4) 0.9693(3) 0.0242(12) Uani 1 1 d . . . . .
C40 C 0.3767(5) -0.0094(4) 0.9147(3) 0.0264(13) Uani 1 1 d . . . . .
C41 C 0.3207(6) -0.0428(6) 0.8279(4) 0.0413(17) Uani 1 1 d . . . . .
H41A H 0.371506 -0.008801 0.798059 0.050 Uiso 1 1 calc R . . . .
H41B H 0.253608 0.005007 0.834370 0.050 Uiso 1 1 calc R . . . .
C42 C 0.3113(7) -0.1294(8) 0.7995(5) 0.056(2) Uani 1 1 d . . . . .
H42A H 0.269289 -0.104096 0.765741 0.067 Uiso 1 1 calc R . . . .
H42B H 0.275228 -0.172644 0.833773 0.067 Uiso 1 1 calc R . . . .
C43 C 0.4667(5) 0.0224(5) 0.8896(3) 0.0289(13) Uani 1 1 d . . . . .
H43 H 0.509845 -0.001570 0.852079 0.035 Uiso 1 1 calc R . . . .
C44 C 0.2124(5) -0.0079(5) 1.0002(3) 0.0286(14) Uani 1 1 d . . . . .
H44A H 0.176657 0.028842 1.036565 0.034 Uiso 1 1 calc R . . . .
H44B H 0.230564 -0.078612 1.017992 0.034 Uiso 1 1 calc R . . . .
C45 C 0.1389(4) 0.0059(5) 0.9546(3) 0.0230(12) Uani 1 1 d . . . . .
C46 C 0.1023(5) 0.0976(4) 0.9223(3) 0.0237(12) Uani 1 1 d . . . . .
C47 C 0.1833(5) 0.2327(5) 0.8864(3) 0.0310(14) Uani 1 1 d . . . . .
H47A H 0.155186 0.243793 0.846704 0.037 Uiso 1 1 calc R . . . .
H47B H 0.255441 0.194844 0.877921 0.037 Uiso 1 1 calc R . . . .
C48 C 0.1782(6) 0.3292(5) 0.9062(4) 0.0416(17) Uani 1 1 d . . . . .
H48A H 0.225235 0.364472 0.873793 0.050 Uiso 1 1 calc R . . . .
H48B H 0.200451 0.317463 0.948011 0.050 Uiso 1 1 calc R . . . .
C49 C 0.0401(5) 0.1092(5) 0.8777(3) 0.0266(13) Uani 1 1 d . . . . .
H49 H 0.016512 0.172852 0.855375 0.032 Uiso 1 1 calc R . . . .
C50 C 0.0119(5) 0.0284(5) 0.8654(3) 0.0261(13) Uani 1 1 d . . . . .
C51 C 0.0481(5) -0.0631(5) 0.8991(3) 0.0263(13) Uani 1 1 d . . . . .
C52 C 0.0438(5) -0.2350(5) 0.9224(4) 0.0320(14) Uani 1 1 d . . . . .
H52A H 0.005573 -0.232316 0.967161 0.038 Uiso 1 1 calc R . . . .
H52B H 0.118253 -0.254384 0.922865 0.038 Uiso 1 1 calc R . . . .
C53 C 0.0137(6) -0.3083(5) 0.8932(4) 0.0392(17) Uani 1 1 d . . . . .
H53A H 0.031984 -0.374651 0.918032 0.047 Uiso 1 1 calc R . . . .
H53B H 0.052638 -0.310359 0.848474 0.047 Uiso 1 1 calc R . . . .
C54 C 0.1107(5) -0.0752(5) 0.9426(3) 0.0260(13) Uani 1 1 d . . . . .
H54 H 0.134961 -0.138984 0.964514 0.031 Uiso 1 1 calc R . . . .
C55 C -0.0585(5) 0.0369(5) 0.8190(3) 0.0309(14) Uani 1 1 d . . . . .
H55A H -0.037171 -0.024164 0.799039 0.037 Uiso 1 1 calc R . . . .
H55B H -0.129080 0.039681 0.844196 0.037 Uiso 1 1 calc R . . . .
C56 C -0.0624(5) 0.1237(5) 0.7656(3) 0.0269(13) Uani 1 1 d . . . . .
C57 C -0.1204(5) 0.2176(5) 0.7756(3) 0.0268(13) Uani 1 1 d . . . . .
C58 C -0.1979(7) 0.3257(6) 0.8527(3) 0.0451(17) Uani 1 1 d D U . . .
H58A H -0.263999 0.361127 0.839753 0.054 Uiso 0.75 1 calc R . P F 1
H58B H -0.144647 0.362420 0.830241 0.054 Uiso 0.75 1 calc R . P F 1
H58C H -0.217575 0.372688 0.814877 0.054 Uiso 0.25 1 calc R . P G 2
H58D H -0.139229 0.342298 0.863927 0.054 Uiso 0.25 1 calc R . P G 2
C59 C -0.2080(9) 0.3147(8) 0.9249(4) 0.040(2) Uani 0.75 1 d D U P D 1
H59A H -0.142971 0.275623 0.937946 0.049 Uiso 0.75 1 calc R . P D 1
H59B H -0.263672 0.280864 0.947222 0.049 Uiso 0.75 1 calc R . P D 1
C60 C -0.1271(5) 0.2948(5) 0.7250(3) 0.0272(13) Uani 1 1 d . . . . .
H60 H -0.167071 0.358268 0.733012 0.033 Uiso 1 1 calc R . . . .
C61 C -0.0763(5) 0.2807(5) 0.6625(3) 0.0247(12) Uani 1 1 d . . . . .
C62 C -0.0179(5) 0.1876(5) 0.6527(3) 0.0261(13) Uani 1 1 d . . . . .
C63 C 0.0681(9) 0.0803(6) 0.5729(4) 0.059(2) Uani 1 1 d . U . . .
H63A H 0.011666 0.045031 0.585767 0.071 Uiso 1 1 calc R . . . .
H63B H 0.125274 0.042258 0.594766 0.071 Uiso 1 1 calc R . . . .
C64 C 0.1044(10) 0.0923(8) 0.5003(5) 0.088(3) Uani 1 1 d D U . . .
H64A H 0.124162 0.024691 0.489152 0.105 Uiso 0.75 1 calc R . P E 1
H64B H 0.169127 0.114757 0.492279 0.105 Uiso 0.75 1 calc R . P E 1
H64C H 0.131773 0.027190 0.485436 0.105 Uiso 0.25 1 calc R . P E 2
H64D H 0.158871 0.129935 0.487089 0.105 Uiso 0.25 1 calc R . P E 2
C65 C -0.0126(5) 0.1096(5) 0.7034(3) 0.0294(13) Uani 1 1 d . . . . .
H65 H 0.025757 0.045722 0.695166 0.035 Uiso 1 1 calc R . . . .
C66 C -0.0870(5) 0.3649(5) 0.6071(3) 0.0250(12) Uani 1 1 d . . . . .
H66A H -0.150548 0.414935 0.619550 0.030 Uiso 1 1 calc R . . . .
H66B H -0.094521 0.339363 0.569447 0.030 Uiso 1 1 calc R . . . .
C67 C 0.3067(6) 0.2151(6) 0.6935(4) 0.073(2) Uani 1 1 d D U . . .
C72 C 0.2721(7) 0.1717(8) 0.6532(5) 0.113(4) Uani 1 1 d G U . . .
H72 H 0.207443 0.200849 0.641004 0.136 Uiso 1 1 calc R . . . .
C71 C 0.3319(11) 0.0855(9) 0.6308(5) 0.118(5) Uani 1 1 d G U . . .
H71 H 0.308204 0.055809 0.603205 0.141 Uiso 1 1 calc R . . . .
C70 C 0.4265(10) 0.0428(7) 0.6486(6) 0.184(12) Uani 1 1 d G . . . .
H70 H 0.467362 -0.016113 0.633258 0.221 Uiso 1 1 calc R . . . .
C69 C 0.4611(6) 0.0862(9) 0.6889(6) 0.108(4) Uani 1 1 d G U . . .
H69 H 0.525760 0.057006 0.701110 0.129 Uiso 1 1 calc R . . . .
C68 C 0.4013(7) 0.1724(9) 0.7114(4) 0.110(4) Uani 1 1 d G U . . .
H68 H 0.425001 0.202047 0.738909 0.132 Uiso 1 1 calc R . . . .
C73 C 0.2309(12) 0.3063(11) 0.7163(6) 0.113(4) Uani 1 1 d D U . . .
C74 C 0.1389(10) 0.3246(11) 0.7212(6) 0.085(4) Uani 1 1 d . U . . .
H74A H 0.097633 0.382847 0.737307 0.102 Uiso 1 1 calc R . . . .
H74B H 0.107628 0.280868 0.708979 0.102 Uiso 1 1 calc R . . . .
C75 C 0.2925(13) 0.3661(12) 0.7330(5) 0.098(4) Uani 1 1 d D U . . .
H75A H 0.334634 0.325244 0.763679 0.147 Uiso 1 1 calc GR . . . .
H75B H 0.246199 0.422288 0.752504 0.147 Uiso 1 1 calc GR . . . .
H75C H 0.337193 0.390143 0.693949 0.147 Uiso 1 1 calc GR . . . .
Br0A Br 0.6116(4) 0.0953(3) 0.4802(2) 0.0624(11) Uani 0.25 1 d . . P B 2
Br1A Br 0.4638(9) 0.3923(6) 1.0308(4) 0.101(3) Uani 0.25 1 d . . P C 2
Br3A Br -0.0310(10) 0.1722(5) 0.4607(5) 0.133(3) Uani 0.25 1 d D U P E 2
Br4A Br 0.3381(8) 0.1511(6) 0.4112(5) 0.137(3) Uani 0.25 1 d . U P A 2
Br2A Br -0.2039(8) 0.3328(8) 0.9716(4) 0.140(3) Uani 0.25 1 d . U P D 2
C0AA C -0.299(3) 0.334(3) 0.9160(17) 0.058(4) Uani 0.25 1 d . U P D 2
H0AA H -0.330202 0.276087 0.927096 0.070 Uiso 0.25 1 calc R . P D 2
H0AB H -0.351984 0.396093 0.911840 0.070 Uiso 0.25 1 calc R . P D 2

loop_
_atom_site_aniso_label
_atom_site_aniso_U_11
_atom_site_aniso_U_22
_atom_site_aniso_U_33
_atom_site_aniso_U_23
_atom_site_aniso_U_13
_atom_site_aniso_U_12
Br1 0.0709(9) 0.0493(7) 0.0635(8) -0.0110(6) -0.0296(7) 0.0030(6)
Br2 0.0399(4) 0.0459(5) 0.0478(5) -0.0127(4) -0.0020(3) -0.0079(3)
Br3 0.0652(7) 0.1045(11) 0.0815(8) -0.0301(8) -0.0085(6) 0.0268(7)
Br4 0.0431(6) 0.0356(6) 0.0463(6) -0.0066(4) 0.0001(5) 0.0034(4)
Br5 0.0341(4) 0.0675(6) 0.0790(7) -0.0205(5) -0.0072(4) -0.0077(4)
Br6 0.0857(8) 0.0397(5) 0.1191(10) -0.0133(6) -0.0451(7) -0.0183(5)
Br7 0.0578(8) 0.0396(7) 0.0427(7) -0.0125(5) -0.0027(7) -0.0289(7)
Br8 0.0552(5) 0.0614(6) 0.0532(5) -0.0298(4) -0.0081(4) -0.0126(4)
Br9 0.0728(7) 0.0298(5) 0.1009(9) -0.0058(5) -0.0023(6) -0.0042(4)
Br10 0.0338(5) 0.0932(8) 0.1132(9) -0.0703(8) -0.0049(5) -0.0179(5)
Br11 0.0551(7) 0.0474(6) 0.0413(6) -0.0226(5) 0.0088(5) -0.0128(5)
Br12 0.0686(9) 0.0709(10) 0.0385(6) -0.0143(6) -0.0080(7) -0.0231(8)
O1 0.043(3) 0.073(4) 0.040(3) -0.026(3) 0.004(2) -0.032(3)
O2 0.037(3) 0.034(3) 0.045(3) -0.017(2) 0.001(2) -0.016(2)
O3 0.041(3) 0.035(3) 0.044(3) -0.010(2) -0.024(2) -0.005(2)
O4 0.033(3) 0.042(3) 0.043(3) -0.023(2) -0.009(2) -0.006(2)
O5 0.059(3) 0.031(3) 0.033(3) -0.013(2) -0.018(2) 0.009(2)
O6 0.042(3) 0.027(2) 0.039(3) -0.009(2) -0.002(2) 0.001(2)
O7 0.032(2) 0.042(3) 0.034(2) -0.017(2) -0.003(2) -0.017(2)
O8 0.037(3) 0.028(2) 0.041(3) -0.012(2) -0.017(2) -0.006(2)
O9 0.030(2) 0.026(2) 0.030(2) -0.0037(18) -0.0113(18) -0.0111(18)
O10 0.048(3) 0.024(2) 0.046(3) -0.001(2) -0.026(2) -0.016(2)
O11 0.033(2) 0.038(3) 0.029(2) -0.001(2) -0.0077(19) -0.011(2)
O12 0.047(3) 0.025(2) 0.030(2) -0.0071(19) -0.005(2) -0.008(2)
C1 0.053(5) 0.058(5) 0.065(5) -0.023(4) 0.001(4) -0.006(4)
C2 0.040(4) 0.055(5) 0.057(5) -0.030(4) -0.006(4) -0.004(4)
C3 0.033(3) 0.038(4) 0.023(3) -0.001(3) -0.011(3) -0.012(3)
C4 0.036(3) 0.029(3) 0.026(3) -0.005(3) -0.012(3) -0.013(3)
C5 0.026(3) 0.020(3) 0.028(3) -0.001(2) -0.016(2) -0.007(2)
C6 0.030(3) 0.027(3) 0.028(3) -0.007(3) -0.009(3) -0.007(3)
C7 0.040(4) 0.037(4) 0.047(4) -0.018(3) -0.005(3) -0.014(3)
C8 0.049(4) 0.049(5) 0.043(4) -0.022(4) -0.008(3) -0.017(4)
C9 0.033(3) 0.024(3) 0.031(3) -0.005(3) -0.013(3) -0.010(3)
C10 0.025(3) 0.031(3) 0.025(3) 0.003(2) -0.012(2) -0.009(3)
C11 0.035(3) 0.037(4) 0.027(3) 0.004(3) -0.015(3) -0.019(3)
C12 0.028(3) 0.039(4) 0.021(3) -0.001(3) -0.008(2) -0.017(3)
C13 0.026(3) 0.027(3) 0.029(3) -0.003(2) -0.009(2) -0.009(2)
C14 0.048(4) 0.038(4) 0.053(5) -0.014(3) -0.025(4) -0.007(3)
C15 0.063(6) 0.044(5) 0.071(6) -0.026(4) -0.027(5) 0.004(4)
C16 0.036(3) 0.032(3) 0.024(3) -0.004(3) -0.011(3) -0.014(3)
C17 0.024(3) 0.029(3) 0.026(3) -0.003(2) -0.008(2) -0.008(2)
C18 0.031(3) 0.037(4) 0.028(3) -0.009(3) -0.005(3) -0.015(3)
C19 0.055(5) 0.037(4) 0.036(4) -0.017(3) -0.009(3) -0.014(3)
C20 0.052(5) 0.054(5) 0.072(6) -0.040(5) -0.012(4) -0.002(4)
C21 0.032(3) 0.037(4) 0.024(3) -0.007(3) -0.004(3) -0.017(3)
C22 0.030(3) 0.029(3) 0.031(3) -0.005(3) -0.011(3) -0.011(3)
C23 0.024(3) 0.036(3) 0.026(3) -0.007(3) -0.008(2) -0.012(3)
C24 0.027(3) 0.030(3) 0.032(3) -0.009(3) -0.010(3) 0.002(3)
C25 0.050(5) 0.044(4) 0.037(4) -0.014(3) -0.012(3) 0.002(4)
C26 0.062(6) 0.049(5) 0.053(5) -0.003(4) -0.023(4) -0.017(4)
C27 0.028(3) 0.035(4) 0.025(3) -0.007(3) -0.009(3) 0.003(3)
C28 0.018(3) 0.027(3) 0.031(3) -0.005(3) -0.009(2) -0.003(2)
C29 0.021(3) 0.030(3) 0.035(3) -0.009(3) -0.004(2) -0.008(2)
C30 0.029(3) 0.037(4) 0.041(4) -0.015(3) -0.007(3) -0.001(3)
C31 0.036(4) 0.048(5) 0.063(5) -0.030(4) -0.017(4) 0.003(3)
C32 0.020(3) 0.034(3) 0.032(3) -0.013(3) -0.005(2) -0.010(3)
C33 0.022(3) 0.031(3) 0.031(3) -0.001(3) -0.010(3) -0.004(3)
C34 0.018(3) 0.028(3) 0.030(3) -0.001(3) -0.011(2) -0.001(2)
C35 0.030(3) 0.023(3) 0.028(3) -0.004(2) -0.012(3) -0.010(2)
C36 0.034(4) 0.043(4) 0.038(4) -0.020(3) 0.002(3) -0.014(3)
C37 0.046(4) 0.034(4) 0.035(4) -0.006(3) -0.012(3) -0.017(3)
C38 0.021(3) 0.030(3) 0.027(3) -0.006(2) -0.008(2) -0.005(2)
C39 0.024(3) 0.022(3) 0.028(3) -0.001(2) -0.012(2) -0.004(2)
C40 0.031(3) 0.018(3) 0.036(3) -0.006(2) -0.017(3) -0.003(2)
C41 0.043(4) 0.050(5) 0.040(4) -0.020(3) -0.019(3) -0.007(3)
C42 0.047(5) 0.073(6) 0.064(6) -0.042(5) -0.010(4) -0.018(4)
C43 0.024(3) 0.033(3) 0.031(3) -0.009(3) -0.010(3) -0.001(3)
C44 0.028(3) 0.036(4) 0.026(3) 0.005(3) -0.017(3) -0.012(3)
C45 0.019(3) 0.027(3) 0.027(3) -0.001(2) -0.010(2) -0.008(2)
C46 0.025(3) 0.023(3) 0.028(3) -0.003(2) -0.008(2) -0.010(2)
C47 0.036(4) 0.027(3) 0.038(4) 0.001(3) -0.016(3) -0.016(3)
C48 0.049(4) 0.029(4) 0.054(5) 0.001(3) -0.020(4) -0.016(3)
C49 0.025(3) 0.028(3) 0.030(3) 0.001(3) -0.014(3) -0.008(2)
C50 0.025(3) 0.029(3) 0.027(3) -0.001(2) -0.010(2) -0.008(3)
C51 0.028(3) 0.025(3) 0.031(3) -0.003(2) -0.010(3) -0.013(3)
C52 0.035(4) 0.023(3) 0.041(4) -0.004(3) -0.008(3) -0.011(3)
C53 0.036(4) 0.026(3) 0.059(5) -0.014(3) -0.003(3) -0.012(3)
C54 0.030(3) 0.018(3) 0.033(3) 0.000(2) -0.012(3) -0.008(2)
C55 0.035(4) 0.032(3) 0.034(3) 0.001(3) -0.018(3) -0.018(3)
C56 0.027(3) 0.029(3) 0.030(3) 0.001(3) -0.015(3) -0.012(3)
C57 0.023(3) 0.036(3) 0.026(3) 0.000(3) -0.010(2) -0.013(3)
C58 0.053(4) 0.048(4) 0.031(4) -0.007(3) -0.005(3) -0.008(3)
C59 0.058(5) 0.050(5) 0.016(4) -0.012(3) -0.008(3) -0.012(4)
C60 0.020(3) 0.032(3) 0.033(3) -0.004(3) -0.011(2) -0.007(2)
C61 0.025(3) 0.027(3) 0.028(3) 0.001(2) -0.015(2) -0.012(2)
C62 0.026(3) 0.027(3) 0.029(3) -0.003(3) -0.012(3) -0.008(2)
C63 0.101(7) 0.026(4) 0.039(4) -0.007(3) -0.003(4) -0.003(4)
C64 0.142(8) 0.045(5) 0.055(5) -0.016(4) 0.016(6) -0.010(5)
C65 0.031(3) 0.025(3) 0.036(3) -0.001(3) -0.012(3) -0.009(3)
C66 0.028(3) 0.026(3) 0.026(3) -0.002(2) -0.011(2) -0.009(2)
C67 0.061(5) 0.118(6) 0.055(4) 0.021(4) -0.025(4) -0.059(4)
C72 0.108(8) 0.132(8) 0.096(7) 0.001(7) -0.017(6) -0.038(7)
C71 0.125(10) 0.121(10) 0.100(8) -0.020(8) -0.015(8) -0.020(8)
C70 0.17(2) 0.14(2) 0.18(2) 0.054(18) 0.025(19) -0.028(17)
C69 0.078(8) 0.129(10) 0.098(8) 0.003(8) 0.011(7) -0.033(7)
C68 0.082(6) 0.143(9) 0.098(7) 0.008(7) -0.006(6) -0.040(6)
C73 0.109(7) 0.144(8) 0.063(6) 0.033(6) -0.006(6) -0.038(7)
C74 0.072(7) 0.114(9) 0.067(6) 0.018(6) -0.047(6) -0.013(7)
C75 0.144(11) 0.131(10) 0.045(5) 0.013(6) -0.010(6) -0.102(9)
Br0A 0.091(3) 0.0417(19) 0.060(2) -0.0220(17) -0.013(2) -0.0143(19)
Br1A 0.204(10) 0.079(5) 0.053(4) 0.005(3) -0.045(6) -0.084(7)
Br3A 0.233(9) 0.072(4) 0.116(6) -0.023(4) -0.128(7) 0.015(6)
Br4A 0.179(7) 0.088(4) 0.170(7) -0.079(5) -0.082(6) 0.012(4)
Br2A 0.151(6) 0.157(7) 0.112(5) -0.029(5) -0.059(5) 0.002(5)
C0AA 0.070(7) 0.065(7) 0.039(7) -0.011(7) -0.012(7) -0.010(7)

loop_
_atom_type_symbol
_atom_type_description
_atom_type_scat_dispersion_real
_atom_type_scat_dispersion_imag
_atom_type_scat_source
C C 0.0150 0.0070 'International Tables Vol C Tables 4.2.6.8 and 6.1.1.4'
H H 0.0000 0.0000 'International Tables Vol C Tables 4.2.6.8 and 6.1.1.4'
Br Br -0.9500 1.0410 'International Tables Vol C Tables 4.2.6.8 and 6.1.1.4'
O O 0.0410 0.0250 'International Tables Vol C Tables 4.2.6.8 and 6.1.1.4'

loop_
_geom_angle_atom_site_label_1
_geom_angle_atom_site_label_2
_geom_angle_atom_site_label_3
_geom_angle
_geom_angle_site_symmetry_1
_geom_angle_site_symmetry_3
_geom_angle_publ_flag
C3 O1 C2 120.1(6) . . ?
C6 O2 C7 118.3(5) . . ?
C13 O3 C14 117.5(5) . . ?
C18 O4 C19 117.3(6) . . ?
C24 O5 C25 118.8(6) . . ?
C29 O6 C30 119.0(5) . . ?
C35 O7 C36 117.4(5) . . ?
C40 O8 C41 113.6(5) . . ?
C46 O9 C47 115.0(5) . . ?
C51 O10 C52 117.6(5) . . ?
C57 O11 C58 115.9(5) . . ?
C62 O12 C63 118.3(6) . . ?
C2 C1 Br1 112.8(7) . . ?
C2 C1 Br4A 101.6(7) . . ?
O1 C2 C1 111.2(7) . . ?
O1 C3 C10 115.8(6) . . ?
C4 C3 O1 124.2(6) . . ?
C4 C3 C10 120.0(6) . . ?
C5 C4 C3 122.9(6) . . ?
C4 C5 C6 117.1(6) . . ?
C4 C5 C66 121.3(5) . . ?
C6 C5 C66 121.5(6) . . ?
O2 C6 C5 114.8(6) . . ?
O2 C6 C9 124.0(6) . . ?
C9 C6 C5 121.2(6) . . ?
O2 C7 C8 108.6(6) . . ?
C7 C8 Br2 114.2(5) . . ?
C6 C9 C10 120.6(6) . . ?
C3 C10 C9 117.9(6) . . ?
C3 C10 C11 122.0(6) . . ?
C9 C10 C11 120.1(6) . . ?
C10 C11 C12 114.6(5) . . ?
C13 C12 C11 121.2(6) . . ?
C21 C12 C11 120.0(6) . . ?
C21 C12 C13 118.7(6) . . ?
O3 C13 C12 116.4(6) . . ?
O3 C13 C16 123.8(6) . . ?
C16 C13 C12 119.7(6) . . ?
O3 C14 C15 107.1(6) . . ?
C14 C15 Br3 111.1(7) . . ?
C17 C16 C13 122.0(6) . . ?
C16 C17 C18 117.5(6) . . ?
C16 C17 C22 122.1(6) . . ?
C18 C17 C22 120.4(6) . . ?
O4 C18 C17 115.3(6) . . ?
O4 C18 C21 123.6(6) . . ?
C21 C18 C17 121.1(6) . . ?
O4 C19 C20 107.2(6) . . ?
C19 C20 Br4 116.9(7) . . ?
C19 C20 Br0A 100.3(6) . . ?
C12 C21 C18 121.0(6) . . ?
C23 C22 C17 115.0(5) . . ?
C24 C23 C22 120.8(6) . . ?
C32 C23 C22 121.1(6) . . ?
C32 C23 C24 117.9(6) . . ?
O5 C24 C23 114.8(6) . . ?
C27 C24 O5 124.7(6) . . ?
C27 C24 C23 120.4(6) . . ?
O5 C25 C26 113.2(7) . . ?
C25 C26 Br5 110.7(6) . . ?
C24 C27 C28 121.0(6) . . ?
C27 C28 C33 120.8(6) . . ?
C29 C28 C27 118.6(6) . . ?
C29 C28 C33 120.6(6) . . ?
O6 C29 C28 115.5(6) . . ?
C32 C29 O6 124.2(6) . . ?
C32 C29 C28 120.2(6) . . ?
O6 C30 C31 108.9(6) . . ?
C30 C31 Br6 111.2(5) . . ?
C29 C32 C23 122.0(6) . . ?
C34 C33 C28 113.3(5) . . ?
C35 C34 C33 121.1(6) . . ?
C43 C34 C33 121.5(6) . . ?
C43 C34 C35 117.3(6) . . ?
O7 C35 C34 115.6(6) . . ?
O7 C35 C38 123.4(6) . . ?
C38 C35 C34 121.0(6) . . ?
O7 C36 C37 108.0(6) . . ?
C36 C37 Br7 113.0(5) . . ?
C36 C37 Br1A 105.9(6) . . ?
C35 C38 C39 121.7(6) . . ?
C38 C39 C40 117.1(6) . . ?
C38 C39 C44 119.9(6) . . ?
C40 C39 C44 123.0(6) . . ?
O8 C40 C39 119.0(6) . . ?
C43 C40 O8 120.5(6) . . ?
C43 C40 C39 120.4(6) . . ?
O8 C41 C42 108.3(7) . . ?
C41 C42 Br8 112.5(6) . . ?
C34 C43 C40 122.6(6) . . ?
C39 C44 C45 114.1(5) . . ?
C46 C45 C44 120.9(5) . . ?
C46 C45 C54 118.7(5) . . ?
C54 C45 C44 120.4(6) . . ?
C45 C46 O9 118.7(5) . . ?
C45 C46 C49 120.8(6) . . ?
C49 C46 O9 120.4(6) . . ?
O9 C47 C48 107.7(6) . . ?
C47 C48 Br9 110.1(5) . . ?
C46 C49 C50 120.8(6) . . ?
C49 C50 C55 123.2(6) . . ?
C51 C50 C49 117.6(6) . . ?
C51 C50 C55 119.1(6) . . ?
C50 C51 O10 115.3(5) . . ?
C54 C51 O10 122.8(6) . . ?
C54 C51 C50 121.9(6) . . ?
O10 C52 C53 107.4(6) . . ?
C52 C53 Br10 111.5(5) . . ?
C51 C54 C45 120.3(6) . . ?
C56 C55 C50 116.9(5) . . ?
C57 C56 C55 122.3(6) . . ?
C65 C56 C55 119.7(6) . . ?
C65 C56 C57 117.9(6) . . ?
O11 C57 C56 116.2(6) . . ?
O11 C57 C60 122.8(6) . . ?
C60 C57 C56 121.0(6) . . ?
O11 C58 C59 105.3(7) . . ?
O11 C58 C0AA 108.8(16) . . ?
C58 C59 Br11 107.0(7) . . ?
C57 C60 C61 121.1(6) . . ?
C60 C61 C66 120.6(6) . . ?
C62 C61 C60 117.9(6) . . ?
C62 C61 C66 121.5(6) . . ?
O12 C62 C65 122.8(6) . . ?
C61 C62 O12 116.1(6) . . ?
C61 C62 C65 121.0(6) . . ?
O12 C63 C64 106.6(7) . . ?
C63 C64 Br12 127.6(9) . . ?
C63 C64 Br3A 105.3(8) . . ?
C56 C65 C62 121.1(6) . . ?
C61 C66 C5 113.5(5) . . ?
C72 C67 C68 120.0 . . ?
C72 C67 C73 113.8(9) . . ?
C68 C67 C73 126.1(9) . . ?
C67 C72 C71 120.0 . . ?
C70 C71 C72 120.0 . . ?
C69 C70 C71 120.0 . . ?
C70 C69 C68 120.0 . . ?
C69 C68 C67 120.0 . . ?
C74 C73 C67 126.3(15) . . ?
C74 C73 C75 127.3(16) . . ?
C75 C73 C67 106.4(13) . . ?
C58 C0AA Br2A 89(2) . . ?

loop_
_geom_bond_atom_site_label_1
_geom_bond_atom_site_label_2
_geom_bond_distance
_geom_bond_site_symmetry_2
_geom_bond_publ_flag
Br1 C1 1.895(11) . ?
Br2 C8 1.941(8) . ?
Br3 C15 1.944(11) . ?
Br4 C20 1.934(10) . ?
Br5 C26 2.015(9) . ?
Br6 C31 1.948(9) . ?
Br7 C37 1.942(7) . ?
Br8 C42 1.933(9) . ?
Br9 C48 1.966(8) . ?
Br10 C53 1.926(8) . ?
Br11 C59 1.954(10) . ?
Br12 C64 1.634(12) . ?
O1 C2 1.389(9) . ?
O1 C3 1.385(9) . ?
O2 C6 1.383(8) . ?
O2 C7 1.425(8) . ?
O3 C13 1.374(8) . ?
O3 C14 1.417(9) . ?
O4 C18 1.380(9) . ?
O4 C19 1.430(8) . ?
O5 C24 1.392(8) . ?
O5 C25 1.416(9) . ?
O6 C29 1.381(8) . ?
O6 C30 1.416(8) . ?
O7 C35 1.373(7) . ?
O7 C36 1.429(8) . ?
O8 C40 1.395(7) . ?
O8 C41 1.424(9) . ?
O9 C46 1.396(7) . ?
O9 C47 1.427(8) . ?
O10 C51 1.396(7) . ?
O10 C52 1.422(8) . ?
O11 C57 1.380(8) . ?
O11 C58 1.410(10) . ?
O12 C62 1.390(8) . ?
O12 C63 1.424(9) . ?
C1 C2 1.505(12) . ?
C1 Br4A 2.039(13) . ?
C3 C4 1.382(9) . ?
C3 C10 1.403(10) . ?
C4 C5 1.375(9) . ?
C5 C6 1.407(8) . ?
C5 C66 1.521(8) . ?
C6 C9 1.386(9) . ?
C7 C8 1.497(11) . ?
C9 C10 1.405(9) . ?
C10 C11 1.518(9) . ?
C11 C12 1.519(9) . ?
C12 C13 1.405(9) . ?
C12 C21 1.378(10) . ?
C13 C16 1.393(9) . ?
C14 C15 1.514(12) . ?
C16 C17 1.385(10) . ?
C17 C18 1.399(9) . ?
C17 C22 1.525(9) . ?
C18 C21 1.392(10) . ?
C19 C20 1.503(12) . ?
C20 Br0A 1.960(9) . ?
C22 C23 1.510(9) . ?
C23 C24 1.400(9) . ?
C23 C32 1.384(9) . ?
C24 C27 1.388(10) . ?
C25 C26 1.441(13) . ?
C27 C28 1.392(9) . ?
C28 C29 1.387(9) . ?
C28 C33 1.527(9) . ?
C29 C32 1.380(10) . ?
C30 C31 1.474(11) . ?
C33 C34 1.518(9) . ?
C34 C35 1.396(9) . ?
C34 C43 1.379(9) . ?
C35 C38 1.385(9) . ?
C36 C37 1.498(9) . ?
C37 Br1A 1.852(11) . ?
C38 C39 1.398(9) . ?
C39 C40 1.404(9) . ?
C39 C44 1.506(9) . ?
C40 C43 1.384(10) . ?
C41 C42 1.526(11) . ?
C44 C45 1.522(8) . ?
C45 C46 1.377(9) . ?
C45 C54 1.397(8) . ?
C46 C49 1.392(9) . ?
C47 C48 1.497(10) . ?
C49 C50 1.395(9) . ?
C50 C51 1.386(9) . ?
C50 C55 1.518(8) . ?
C51 C54 1.375(9) . ?
C52 C53 1.505(9) . ?
C55 C56 1.511(9) . ?
C56 C57 1.393(10) . ?
C56 C65 1.384(10) . ?
C57 C60 1.389(9) . ?
C58 C59 1.513(10) . ?
C58 C0AA 1.70(4) . ?
C60 C61 1.393(9) . ?
C61 C62 1.384(9) . ?
C61 C66 1.518(8) . ?
C62 C65 1.396(9) . ?
C63 C64 1.520(13) . ?
C64 Br3A 2.176(14) . ?
C67 C72 1.3900 . ?
C67 C68 1.3900 . ?
C67 C73 1.522(15) . ?
C72 C71 1.3900 . ?
C71 C70 1.3900 . ?
C70 C69 1.3900 . ?
C69 C68 1.3900 . ?
C73 C74 1.205(18) . ?
C73 C75 1.489(15) . ?
Br2A C0AA 1.97(4) . ?

loop_
_geom_torsion_atom_site_label_1
_geom_torsion_atom_site_label_2
_geom_torsion_atom_site_label_3
_geom_torsion_atom_site_label_4
_geom_torsion
_geom_torsion_site_symmetry_1
_geom_torsion_site_symmetry_2
_geom_torsion_site_symmetry_3
_geom_torsion_site_symmetry_4
_geom_torsion_publ_flag
Br1 C1 C2 O1 77.6(9) . . . . ?
O1 C3 C4 C5 174.8(6) . . . . ?
O1 C3 C10 C9 -175.8(6) . . . . ?
O1 C3 C10 C11 3.9(9) . . . . ?
O2 C6 C9 C10 175.3(6) . . . . ?
O2 C7 C8 Br2 -56.6(8) . . . . ?
O3 C13 C16 C17 179.3(6) . . . . ?
O3 C14 C15 Br3 71.8(8) . . . . ?
O4 C18 C21 C12 179.8(6) . . . . ?
O4 C19 C20 Br4 -55.2(9) . . . . ?
O4 C19 C20 Br0A -175.9(5) . . . . ?
O5 C24 C27 C28 -177.3(6) . . . . ?
O5 C25 C26 Br5 -65.3(8) . . . . ?
O6 C29 C32 C23 -179.4(6) . . . . ?
O6 C30 C31 Br6 66.2(7) . . . . ?
O7 C35 C38 C39 -177.0(6) . . . . ?
O7 C36 C37 Br7 55.6(8) . . . . ?
O7 C36 C37 Br1A 77.4(8) . . . . ?
O8 C40 C43 C34 -176.1(6) . . . . ?
O8 C41 C42 Br8 -76.2(8) . . . . ?
O9 C46 C49 C50 -175.3(6) . . . . ?
O9 C47 C48 Br9 -66.0(6) . . . . ?
O10 C51 C54 C45 178.5(6) . . . . ?
O10 C52 C53 Br10 -60.9(7) . . . . ?
O11 C57 C60 C61 179.9(5) . . . . ?
O11 C58 C59 Br11 176.8(6) . . . . ?
O11 C58 C0AA Br2A 104.6(14) . . . . ?
O12 C62 C65 C56 178.3(6) . . . . ?
O12 C63 C64 Br12 -52.4(15) . . . . ?
O12 C63 C64 Br3A -62.0(10) . . . . ?
C2 O1 C3 C4 22.7(11) . . . . ?
C2 O1 C3 C10 -157.4(7) . . . . ?
C3 O1 C2 C1 -164.3(8) . . . . ?
C3 C4 C5 C6 1.0(10) . . . . ?
C3 C4 C5 C66 -178.6(6) . . . . ?
C3 C10 C11 C12 -94.3(8) . . . . ?
C4 C3 C10 C9 4.0(9) . . . . ?
C4 C3 C10 C11 -176.2(6) . . . . ?
C4 C5 C6 O2 -176.2(6) . . . . ?
C4 C5 C6 C9 4.0(9) . . . . ?
C4 C5 C66 C61 94.6(7) . . . . ?
C5 C6 C9 C10 -4.9(10) . . . . ?
C6 O2 C7 C8 -165.2(6) . . . . ?
C6 C5 C66 C61 -85.0(7) . . . . ?
C6 C9 C10 C3 0.8(9) . . . . ?
C6 C9 C10 C11 -178.9(6) . . . . ?
C7 O2 C6 C5 -174.5(6) . . . . ?
C7 O2 C6 C9 5.3(10) . . . . ?
C9 C10 C11 C12 85.5(8) . . . . ?
C10 C3 C4 C5 -5.1(10) . . . . ?
C10 C11 C12 C13 -107.0(7) . . . . ?
C10 C11 C12 C21 76.2(8) . . . . ?
C11 C12 C13 O3 4.9(9) . . . . ?
C11 C12 C13 C16 -174.6(6) . . . . ?
C11 C12 C21 C18 176.0(6) . . . . ?
C12 C13 C16 C17 -1.2(10) . . . . ?
C13 O3 C14 C15 173.8(7) . . . . ?
C13 C12 C21 C18 -0.9(9) . . . . ?
C13 C16 C17 C18 -1.2(10) . . . . ?
C13 C16 C17 C22 177.0(6) . . . . ?
C14 O3 C13 C12 -167.0(6) . . . . ?
C14 O3 C13 C16 12.5(10) . . . . ?
C16 C17 C18 O4 -178.6(6) . . . . ?
C16 C17 C18 C21 2.6(9) . . . . ?
C16 C17 C22 C23 101.6(7) . . . . ?
C17 C18 C21 C12 -1.6(10) . . . . ?
C17 C22 C23 C24 -85.1(7) . . . . ?
C17 C22 C23 C32 100.8(7) . . . . ?
C18 O4 C19 C20 -171.9(7) . . . . ?
C18 C17 C22 C23 -80.2(8) . . . . ?
C19 O4 C18 C17 -179.0(6) . . . . ?
C19 O4 C18 C21 -0.3(10) . . . . ?
C21 C12 C13 O3 -178.2(6) . . . . ?
C21 C12 C13 C16 2.3(9) . . . . ?
C22 C17 C18 O4 3.1(9) . . . . ?
C22 C17 C18 C21 -175.7(6) . . . . ?
C22 C23 C24 O5 2.3(9) . . . . ?
C22 C23 C24 C27 -174.8(6) . . . . ?
C22 C23 C32 C29 176.0(6) . . . . ?
C23 C24 C27 C28 -0.5(10) . . . . ?
C24 O5 C25 C26 -84.0(9) . . . . ?
C24 C23 C32 C29 1.7(9) . . . . ?
C24 C27 C28 C29 0.3(10) . . . . ?
C24 C27 C28 C33 178.3(6) . . . . ?
C25 O5 C24 C23 -165.8(6) . . . . ?
C25 O5 C24 C27 11.2(11) . . . . ?
C27 C28 C29 O6 178.6(6) . . . . ?
C27 C28 C29 C32 0.9(9) . . . . ?
C27 C28 C33 C34 77.0(8) . . . . ?
C28 C29 C32 C23 -1.9(9) . . . . ?
C28 C33 C34 C35 -101.5(7) . . . . ?
C28 C33 C34 C43 80.2(8) . . . . ?
C29 O6 C30 C31 173.3(6) . . . . ?
C29 C28 C33 C34 -105.0(7) . . . . ?
C30 O6 C29 C28 -171.7(6) . . . . ?
C30 O6 C29 C32 6.0(9) . . . . ?
C32 C23 C24 O5 176.6(6) . . . . ?
C32 C23 C24 C27 -0.5(9) . . . . ?
C33 C28 C29 O6 0.7(8) . . . . ?
C33 C28 C29 C32 -177.1(6) . . . . ?
C33 C34 C35 O7 0.2(9) . . . . ?
C33 C34 C35 C38 -178.1(6) . . . . ?
C33 C34 C43 C40 176.8(6) . . . . ?
C34 C35 C38 C39 1.1(10) . . . . ?
C35 O7 C36 C37 167.3(6) . . . . ?
C35 C34 C43 C40 -1.5(10) . . . . ?
C35 C38 C39 C40 -1.3(9) . . . . ?
C35 C38 C39 C44 177.0(6) . . . . ?
C36 O7 C35 C34 179.5(6) . . . . ?
C36 O7 C35 C38 -2.3(9) . . . . ?
C38 C39 C40 O8 177.6(5) . . . . ?
C38 C39 C40 C43 0.1(9) . . . . ?
C38 C39 C44 C45 125.6(6) . . . . ?
C39 C40 C43 C34 1.3(10) . . . . ?
C39 C44 C45 C46 -57.6(8) . . . . ?
C39 C44 C45 C54 119.6(7) . . . . ?
C40 O8 C41 C42 172.5(6) . . . . ?
C40 C39 C44 C45 -56.1(8) . . . . ?
C41 O8 C40 C39 108.3(7) . . . . ?
C41 O8 C40 C43 -74.3(8) . . . . ?
C43 C34 C35 O7 178.6(6) . . . . ?
C43 C34 C35 C38 0.3(9) . . . . ?
C44 C39 C40 O8 -0.7(9) . . . . ?
C44 C39 C40 C43 -178.2(6) . . . . ?
C44 C45 C46 O9 -7.5(9) . . . . ?
C44 C45 C46 C49 176.0(6) . . . . ?
C44 C45 C54 C51 -177.0(6) . . . . ?
C45 C46 C49 C50 1.1(10) . . . . ?
C46 O9 C47 C48 166.9(5) . . . . ?
C46 C45 C54 C51 0.3(10) . . . . ?
C46 C49 C50 C51 0.0(10) . . . . ?
C46 C49 C50 C55 177.9(6) . . . . ?
C47 O9 C46 C45 118.1(6) . . . . ?
C47 O9 C46 C49 -65.5(8) . . . . ?
C49 C50 C51 O10 -178.8(6) . . . . ?
C49 C50 C51 C54 -0.9(10) . . . . ?
C49 C50 C55 C56 25.6(10) . . . . ?
C50 C51 C54 C45 0.8(10) . . . . ?
C50 C55 C56 C57 -79.7(8) . . . . ?
C50 C55 C56 C65 104.7(7) . . . . ?
C51 O10 C52 C53 -175.1(6) . . . . ?
C51 C50 C55 C56 -156.5(6) . . . . ?
C52 O10 C51 C50 -172.7(6) . . . . ?
C52 O10 C51 C54 9.5(10) . . . . ?
C54 C45 C46 O9 175.2(6) . . . . ?
C54 C45 C46 C49 -1.2(9) . . . . ?
C55 C50 C51 O10 3.2(9) . . . . ?
C55 C50 C51 C54 -178.9(6) . . . . ?
C55 C56 C57 O11 3.9(8) . . . . ?
C55 C56 C57 C60 -176.3(6) . . . . ?
C55 C56 C65 C62 177.6(6) . . . . ?
C56 C57 C60 C61 0.1(9) . . . . ?
C57 O11 C58 C59 -157.4(7) . . . . ?
C57 O11 C58 C0AA 154.8(15) . . . . ?
C57 C56 C65 C62 1.8(9) . . . . ?
C57 C60 C61 C62 -0.7(9) . . . . ?
C57 C60 C61 C66 178.0(5) . . . . ?
C58 O11 C57 C56 159.2(6) . . . . ?
C58 O11 C57 C60 -20.6(9) . . . . ?
C60 C61 C62 O12 -178.9(5) . . . . ?
C60 C61 C62 C65 1.9(9) . . . . ?
C60 C61 C66 C5 100.2(7) . . . . ?
C61 C62 C65 C56 -2.5(9) . . . . ?
C62 O12 C63 C64 171.0(8) . . . . ?
C62 C61 C66 C5 -81.1(7) . . . . ?
C63 O12 C62 C61 -161.5(7) . . . . ?
C63 O12 C62 C65 17.7(10) . . . . ?
C65 C56 C57 O11 179.5(5) . . . . ?
C65 C56 C57 C60 -0.7(9) . . . . ?
C66 C5 C6 O2 3.4(9) . . . . ?
C66 C5 C6 C9 -176.4(6) . . . . ?
C66 C61 C62 O12 2.5(8) . . . . ?
C66 C61 C62 C65 -176.8(6) . . . . ?
C67 C72 C71 C70 0.0 . . . . ?
C72 C67 C68 C69 0.0 . . . . ?
C72 C67 C73 C74 25.8(16) . . . . ?
C72 C67 C73 C75 -155.9(8) . . . . ?
C72 C71 C70 C69 0.0 . . . . ?
C71 C70 C69 C68 0.0 . . . . ?
C70 C69 C68 C67 0.0 . . . . ?
C68 C67 C72 C71 0.0 . . . . ?
C68 C67 C73 C74 -151.6(12) . . . . ?
C68 C67 C73 C75 26.7(12) . . . . ?
C73 C67 C72 C71 -177.5(8) . . . . ?
C73 C67 C68 C69 177.2(9) . . . . ?
Br4A C1 C2 O1 124.2(8) . . . . ?
